data_7234823
loop_
_publ_author_name
'Longbin Ren'
'Chunming Liu'
'Zhaohui Wang'
'Xiaozhang Zhu'

_publ_section_title
;
 Isomeric indacenedibenzothiophenes: synthesis, photoelectric properties
 and ambipolar semiconductivity
;
_journal_name_full 'Journal of Materials Chemistry C'
_journal_page_first 5202
_journal_page_last 5206
_journal_paper_doi 10.1039/C6TC01808D
_journal_volume 4
_journal_year 2016
_chemical_formula_moiety 'C46 H52 S2 Si2'
_chemical_formula_sum 'C46 H52 S2 Si2'
_chemical_formula_weight 725.17
_space_group_crystal_system triclinic
_space_group_IT_number 2
_space_group_name_Hall '-P 1'
_space_group_name_H-M_alt 'P -1'
_atom_sites_solution_hydrogens geom
_cell_angle_alpha 106.171(10)
_cell_angle_beta 106.915(8)
_cell_angle_gamma 99.301(3)
_cell_formula_units_Z 1
_cell_length_a 8.07(5)
_cell_length_b 11.393(7)
_cell_length_c 12.568(7)
_cell_measurement_reflns_used 3223
_cell_measurement_temperature 173.1500
_cell_measurement_theta_max 27.4685
_cell_measurement_theta_min 1.8042
_cell_volume 1024(6)
_computing_cell_refinement 'CrystalClear (Rigaku Inc., 2007)'
_computing_data_collection 'CrystalClear (Rigaku Inc., 2007)'
_computing_data_reduction 'CrystalClear (Rigaku Inc., 2007)'
_computing_molecular_graphics 'Olex2 (Dolomanov et al., 2009)'
_computing_publication_material 'Olex2 (Dolomanov et al., 2009)'
_computing_structure_refinement 'XL (Sheldrick, 2008)'
_computing_structure_solution
;
'XS (Sheldrick, 2008)'
;
_diffrn_ambient_temperature 173.1500
_diffrn_detector_area_resol_mean 28.5714
_diffrn_measured_fraction_theta_full 0.992
_diffrn_measured_fraction_theta_max 0.990
_diffrn_measurement_device
;
Saturn724+ (2x2 bin mode)
;
_diffrn_measurement_device_details
;
AFC10: Fixed Chi 2 circle
;
_diffrn_measurement_device_type 'Saturn724+ CCD'
_diffrn_measurement_method '\w scans at fixed \c = 45\%'
_diffrn_orient_matrix_type d*Trek
_diffrn_orient_matrix_UB_11 -0.0400
_diffrn_orient_matrix_UB_12 0.1159
_diffrn_orient_matrix_UB_13 0.0547
_diffrn_orient_matrix_UB_21 -0.0617
_diffrn_orient_matrix_UB_22 0.0368
_diffrn_orient_matrix_UB_23 -0.0617
_diffrn_orient_matrix_UB_31 -0.0825
_diffrn_orient_matrix_UB_32 -0.0070
_diffrn_orient_matrix_UB_33 0.0315
_diffrn_radiation_detector CCD
_diffrn_radiation_monochromator 'Graphite Monochromator'
_diffrn_radiation_type MoK\a
_diffrn_radiation_wavelength 0.71073
_diffrn_reflns_av_R_equivalents 0.0796
_diffrn_reflns_av_unetI/netI 0.1124
_diffrn_reflns_Laue_measured_fraction_full 0.992
_diffrn_reflns_Laue_measured_fraction_max 0.990
_diffrn_reflns_limit_h_max 10
_diffrn_reflns_limit_h_min -10
_diffrn_reflns_limit_k_max 13
_diffrn_reflns_limit_k_min -14
_diffrn_reflns_limit_l_max 15
_diffrn_reflns_limit_l_min -16
_diffrn_reflns_number 9184
_diffrn_reflns_point_group_measured_fraction_full 0.992
_diffrn_reflns_point_group_measured_fraction_max 0.990
_diffrn_reflns_theta_full 26.000
_diffrn_reflns_theta_max 27.466
_diffrn_reflns_theta_min 2.690
_diffrn_source 'Sealed Tube'
_diffrn_source_current 30.0000
_diffrn_source_power 1.5000
_diffrn_source_voltage 50.0000
_exptl_absorpt_coefficient_mu 0.219
_exptl_absorpt_correction_T_max 1.0000
_exptl_absorpt_correction_T_min 0.6137
_exptl_absorpt_correction_type multi-scan
_exptl_absorpt_process_details 'CrystalClear (Rigaku Inc., 2007)'
_exptl_crystal_colour black
_exptl_crystal_colour_primary black
_exptl_crystal_density_diffrn 1.175
_exptl_crystal_description plate
_exptl_crystal_F_000 388
_exptl_crystal_size_max 0.29
_exptl_crystal_size_mid 0.1
_exptl_crystal_size_min 0.09
_refine_diff_density_max 0.397
_refine_diff_density_min -0.389
_refine_diff_density_rms 0.076
_refine_ls_extinction_coef .
_refine_ls_extinction_method none
_refine_ls_goodness_of_fit_ref 1.150
_refine_ls_hydrogen_treatment mixed
_refine_ls_matrix_type full
_refine_ls_number_parameters 232
_refine_ls_number_reflns 4649
_refine_ls_number_restraints 0
_refine_ls_restrained_S_all 1.150
_refine_ls_R_factor_all 0.1614
_refine_ls_R_factor_gt 0.1151
_refine_ls_shift/su_max 0.000
_refine_ls_shift/su_mean 0.000
_refine_ls_structure_factor_coef Fsqd
_refine_ls_weighting_details 'w=1/[\s^2^(Fo^2^)+(0.0298P)^2^+2.1947P] where P=(Fo^2^+2Fc^2^)/3'
_refine_ls_weighting_scheme calc
_refine_ls_wR_factor_gt 0.1893
_refine_ls_wR_factor_ref 0.2133
_reflns_Friedel_coverage 0.000
_reflns_Friedel_fraction_full .
_reflns_Friedel_fraction_max .
_reflns_number_gt 3175
_reflns_number_total 4649
_reflns_threshold_expression 'I > 2\s(I)'
_cod_data_source_file J-Mater-Chem-C-2016-4-5202.cif
_cod_data_source_block sa3122
_cod_original_cell_volume 1025(6)
_cod_database_code 7234823
_shelx_space_group_comment
;
The symmetry employed for this shelxl refinement is uniquely defined
by the following loop, which should always be used as a source of
symmetry information in preference to the above space-group names.
They are only intended as comments.
;
_diffrn_number_total 4652

loop_
_space_group_symop_operation_xyz
'x, y, z'
'-x, -y, -z'

loop_
_atom_site_label
_atom_site_type_symbol
_atom_site_fract_x
_atom_site_fract_y
_atom_site_fract_z
_atom_site_U_iso_or_equiv
_atom_site_adp_type
_atom_site_occupancy
_atom_site_site_symmetry_order
_atom_site_calc_flag
_atom_site_refinement_flags_posn
_atom_site_refinement_flags_adp
_atom_site_refinement_flags_occupancy
_atom_site_disorder_assembly
_atom_site_disorder_group
S1 S 0.43810(16) 0.42144(12) -0.21309(11) 0.0371(3) Uani 1 1 d . . . . .
Si1 Si 0.72377(18) 0.18596(13) 0.33130(12) 0.0354(3) Uani 1 1 d . . . . .
C1 C 1.1131(6) 0.5749(4) -0.0351(4) 0.0312(10) Uani 1 1 d . . . . .
C2 C 0.9257(6) 0.5404(4) -0.0987(4) 0.0332(10) Uani 1 1 d . . . . .
H2 H 0.8788 0.5666 -0.1623 0.040 Uiso 1 1 calc R . . . .
C3 C 0.8162(6) 0.4669(4) -0.0633(4) 0.0321(10) Uani 1 1 d . . . . .
C4 C 0.6232(6) 0.4166(4) -0.1051(4) 0.0306(10) Uani 1 1 d . . . . .
C5 C 0.5789(6) 0.3475(4) -0.0368(4) 0.0319(10) Uani 1 1 d . . . . .
C6 C 0.3889(6) 0.2958(4) -0.0722(4) 0.0331(10) Uani 1 1 d . . . . .
C7 C 0.2896(6) 0.2225(5) -0.0270(5) 0.0412(12) Uani 1 1 d . . . . .
H7 H 0.3486 0.1995 0.0364 0.049 Uiso 1 1 calc R . . . .
C8 C 0.1038(6) 0.1844(5) -0.0770(5) 0.0427(12) Uani 1 1 d . . . . .
H8 H 0.0385 0.1353 -0.0474 0.051 Uiso 1 1 calc R . . . .
C9 C 0.0149(6) 0.2191(5) -0.1708(4) 0.0414(12) Uani 1 1 d . . . . .
H9 H -0.1098 0.1934 -0.2031 0.050 Uiso 1 1 calc R . . . .
C10 C 0.1083(6) 0.2914(5) -0.2174(4) 0.0398(12) Uani 1 1 d . . . . .
H10 H 0.0479 0.3148 -0.2801 0.048 Uiso 1 1 calc R . . . .
C11 C 0.2946(6) 0.3281(4) -0.1681(4) 0.0348(10) Uani 1 1 d . . . . .
C12 C 0.7421(6) 0.3529(4) 0.0515(4) 0.0319(10) Uani 1 1 d . . . . .
C13 C 0.7524(6) 0.2965(4) 0.1407(4) 0.0329(10) Uani 1 1 d . . . . .
C14 C 0.7507(6) 0.2481(4) 0.2148(4) 0.0354(11) Uani 1 1 d . . . . .
C15 C 0.9516(7) 0.1955(5) 0.4305(4) 0.0447(13) Uani 1 1 d . . . . .
H15 H 0.9372 0.1728 0.4976 0.054 Uiso 1 1 calc R . . . .
C16 C 1.0770(7) 0.3307(5) 0.4812(5) 0.0541(15) Uani 1 1 d . . . . .
H16A H 1.0854 0.3588 0.4172 0.081 Uiso 1 1 calc GR . . . .
H16B H 1.1941 0.3305 0.5285 0.081 Uiso 1 1 calc GR . . . .
H16C H 1.0295 0.3869 0.5294 0.081 Uiso 1 1 calc GR . . . .
C17 C 1.0394(8) 0.1002(6) 0.3684(6) 0.0646(17) Uani 1 1 d . . . . .
H17A H 0.9658 0.0156 0.3442 0.097 Uiso 1 1 calc GR . . . .
H17B H 1.1561 0.1081 0.4223 0.097 Uiso 1 1 calc GR . . . .
H17C H 1.0509 0.1177 0.3001 0.097 Uiso 1 1 calc GR . . . .
C18 C 0.6180(9) 0.2966(7) 0.4127(5) 0.0654(18) Uani 1 1 d . . . . .
H18 H 0.7071 0.3774 0.4368 0.078 Uiso 1 1 calc R . . . .
C19 C 0.6254(9) 0.2905(7) 0.5322(6) 0.074(2) Uani 1 1 d . . . . .
H19A H 0.5455 0.2127 0.5218 0.110 Uiso 1 1 calc GR . . . .
H19B H 0.5899 0.3609 0.5732 0.110 Uiso 1 1 calc GR . . . .
H19C H 0.7457 0.2941 0.5775 0.110 Uiso 1 1 calc GR . . . .
C20 C 0.4567(9) 0.3243(7) 0.3438(6) 0.079(2) Uani 1 1 d . . . . .
H20A H 0.4744 0.3403 0.2763 0.119 Uiso 1 1 calc GR . . . .
H20B H 0.4359 0.3975 0.3926 0.119 Uiso 1 1 calc GR . . . .
H20C H 0.3549 0.2530 0.3176 0.119 Uiso 1 1 calc GR . . . .
C21 C 0.5878(7) 0.0158(5) 0.2557(4) 0.0428(12) Uani 1 1 d . . . . .
H21 H 0.6611 -0.0288 0.2178 0.051 Uiso 1 1 calc R . . . .
C22 C 0.5560(9) -0.0493(6) 0.3419(5) 0.0711(19) Uani 1 1 d . . . . .
H22A H 0.6687 -0.0382 0.4017 0.107 Uiso 1 1 calc GR . . . .
H22B H 0.5006 -0.1381 0.2995 0.107 Uiso 1 1 calc GR . . . .
H22C H 0.4786 -0.0124 0.3784 0.107 Uiso 1 1 calc GR . . . .
C23 C 0.4105(7) -0.0062(5) 0.1559(5) 0.0565(15) Uani 1 1 d . . . . .
H23A H 0.3305 0.0319 0.1886 0.085 Uiso 1 1 calc GR . . . .
H23B H 0.3568 -0.0955 0.1163 0.085 Uiso 1 1 calc GR . . . .
H23C H 0.4333 0.0314 0.1002 0.085 Uiso 1 1 calc GR . . . .

loop_
_atom_site_aniso_label
_atom_site_aniso_U_11
_atom_site_aniso_U_22
_atom_site_aniso_U_33
_atom_site_aniso_U_23
_atom_site_aniso_U_13
_atom_site_aniso_U_12
S1 0.0276(6) 0.0466(8) 0.0391(7) 0.0194(6) 0.0109(5) 0.0081(5)
Si1 0.0364(7) 0.0364(8) 0.0393(8) 0.0181(6) 0.0172(6) 0.0090(6)
C1 0.025(2) 0.033(3) 0.039(3) 0.015(2) 0.0143(19) 0.0059(18)
C2 0.029(2) 0.042(3) 0.036(3) 0.020(2) 0.0135(19) 0.013(2)
C3 0.027(2) 0.034(3) 0.037(3) 0.016(2) 0.0118(19) 0.0075(19)
C4 0.026(2) 0.031(3) 0.035(3) 0.014(2) 0.0103(19) 0.0078(19)
C5 0.027(2) 0.034(3) 0.039(3) 0.016(2) 0.0136(19) 0.0088(19)
C6 0.029(2) 0.030(3) 0.039(3) 0.009(2) 0.014(2) 0.0042(19)
C7 0.032(3) 0.041(3) 0.051(3) 0.019(2) 0.016(2) 0.003(2)
C8 0.036(3) 0.041(3) 0.053(3) 0.018(2) 0.021(2) 0.002(2)
C9 0.024(2) 0.041(3) 0.053(3) 0.010(2) 0.015(2) 0.002(2)
C10 0.032(3) 0.046(3) 0.037(3) 0.014(2) 0.008(2) 0.009(2)
C11 0.025(2) 0.041(3) 0.039(3) 0.013(2) 0.013(2) 0.008(2)
C12 0.028(2) 0.030(2) 0.042(3) 0.015(2) 0.016(2) 0.0079(19)
C13 0.027(2) 0.033(3) 0.042(3) 0.016(2) 0.013(2) 0.0086(19)
C14 0.029(2) 0.032(3) 0.049(3) 0.017(2) 0.016(2) 0.0083(19)
C15 0.047(3) 0.050(3) 0.038(3) 0.018(2) 0.015(2) 0.011(3)
C16 0.044(3) 0.063(4) 0.051(3) 0.021(3) 0.012(3) 0.010(3)
C17 0.053(4) 0.070(4) 0.073(4) 0.025(3) 0.019(3) 0.026(3)
C18 0.063(4) 0.090(5) 0.053(4) 0.022(3) 0.026(3) 0.039(4)
C19 0.084(5) 0.091(5) 0.069(4) 0.030(4) 0.049(4) 0.037(4)
C20 0.096(5) 0.097(6) 0.112(6) 0.072(5) 0.074(5) 0.068(5)
C21 0.046(3) 0.038(3) 0.046(3) 0.018(2) 0.020(2) 0.005(2)
C22 0.094(5) 0.048(4) 0.068(4) 0.027(3) 0.032(4) -0.006(3)
C23 0.052(3) 0.040(3) 0.073(4) 0.024(3) 0.017(3) 0.003(3)

loop_
_atom_type_symbol
_atom_type_description
_atom_type_scat_dispersion_real
_atom_type_scat_dispersion_imag
_atom_type_scat_source
C C 0.0033 0.0016 'International Tables Vol C Tables 4.2.6.8 and 6.1.1.4'
H H 0.0000 0.0000 'International Tables Vol C Tables 4.2.6.8 and 6.1.1.4'
S S 0.1246 0.1234 'International Tables Vol C Tables 4.2.6.8 and 6.1.1.4'
Si Si 0.0817 0.0704 'International Tables Vol C Tables 4.2.6.8 and 6.1.1.4'

loop_
_geom_angle_atom_site_label_1
_geom_angle_atom_site_label_2
_geom_angle_atom_site_label_3
_geom_angle
_geom_angle_site_symmetry_1
_geom_angle_site_symmetry_3
C4 S1 C11 90.7(4) . .
C14 Si1 C15 107.9(3) . .
C14 Si1 C18 104.3(3) . .
C14 Si1 C21 107.4(2) . .
C15 Si1 C18 110.5(4) . .
C15 Si1 C21 110.2(3) . .
C18 Si1 C21 116.0(4) . .
C2 C1 C3 120.5(4) . 2_765
C2 C1 C12 130.6(5) . 2_765
C12 C1 C3 108.9(5) 2_765 2_765
C3 C2 C1 117.7(5) . .
C1 C3 C4 105.4(4) 2_765 .
C2 C3 C1 121.9(5) . 2_765
C2 C3 C4 132.7(4) . .
C3 C4 S1 137.2(4) . .
C5 C4 S1 113.0(4) . .
C5 C4 C3 109.7(4) . .
C4 C5 C6 112.9(4) . .
C4 C5 C12 108.0(5) . .
C12 C5 C6 139.0(5) . .
C7 C6 C5 131.0(5) . .
C11 C6 C5 110.9(4) . .
C11 C6 C7 118.2(5) . .
C8 C7 C6 119.9(5) . .
C7 C8 C9 120.4(5) . .
C10 C9 C8 121.2(5) . .
C9 C10 C11 118.3(5) . .
C6 C11 S1 112.5(4) . .
C10 C11 S1 125.5(4) . .
C10 C11 C6 122.0(5) . .
C1 C12 C5 107.9(5) 2_765 .
C1 C12 C13 127.2(4) 2_765 .
C13 C12 C5 124.9(4) . .
C14 C13 C12 176.3(5) . .
C13 C14 Si1 171.8(4) . .
C16 C15 Si1 112.2(4) . .
C16 C15 C17 110.2(5) . .
C17 C15 Si1 112.1(4) . .
C19 C18 Si1 115.7(4) . .
C20 C18 Si1 118.5(5) . .
C20 C18 C19 116.3(5) . .
C22 C21 Si1 113.4(4) . .
C22 C21 C23 110.3(5) . .
C23 C21 Si1 114.9(4) . .

loop_
_geom_bond_atom_site_label_1
_geom_bond_atom_site_label_2
_geom_bond_distance
_geom_bond_site_symmetry_2
S1 C4 1.722(7) .
S1 C11 1.763(6) .
Si1 C14 1.845(5) .
Si1 C15 1.864(10) .
Si1 C18 1.872(7) .
Si1 C21 1.883(5) .
C1 C2 1.418(9) .
C1 C3 1.444(6) 2_765
C1 C12 1.418(8) 2_765
C2 C3 1.370(7) .
C3 C1 1.444(6) 2_765
C3 C4 1.449(10) .
C4 C5 1.395(6) .
C5 C6 1.436(10) .
C5 C12 1.435(8) .
C6 C7 1.407(7) .
C6 C11 1.404(6) .
C7 C8 1.387(10) .
C8 C9 1.387(7) .
C9 C10 1.383(7) .
C10 C11 1.390(10) .
C12 C1 1.418(8) 2_765
C12 C13 1.428(6) .
C13 C14 1.210(6) .
C15 C16 1.542(7) .
C15 C17 1.546(8) .
C18 C19 1.506(8) .
C18 C20 1.474(10) .
C21 C22 1.529(7) .
C21 C23 1.532(9) .

loop_
_geom_torsion_atom_site_label_1
_geom_torsion_atom_site_label_2
_geom_torsion_atom_site_label_3
_geom_torsion_atom_site_label_4
_geom_torsion
_geom_torsion_site_symmetry_1
_geom_torsion_site_symmetry_2
_geom_torsion_site_symmetry_3
_geom_torsion_site_symmetry_4
S1 C4 C5 C6 0.2(5) . . . .
S1 C4 C5 C12 -178.5(3) . . . .
C1 C2 C3 C1 -0.2(7) . . . 2_765
C1 C2 C3 C4 178.9(5) . . . .
C1 C3 C4 S1 178.5(4) 2_765 . . .
C1 C3 C4 C5 -0.3(5) 2_765 . . .
C2 C3 C4 S1 -0.7(9) . . . .
C2 C3 C4 C5 -179.5(5) . . . .
C3 C1 C2 C3 0.2(7) 2_765 . . .
C3 C4 C5 C6 179.3(4) . . . .
C3 C4 C5 C12 0.6(5) . . . .
C4 S1 C11 C6 0.4(4) . . . .
C4 S1 C11 C10 178.7(4) . . . .
C4 C5 C6 C7 -179.5(5) . . . .
C4 C5 C6 C11 0.1(6) . . . .
C4 C5 C12 C1 -0.7(5) . . . 2_765
C4 C5 C12 C13 178.2(4) . . . .
C5 C6 C7 C8 179.5(5) . . . .
C5 C6 C11 S1 -0.3(5) . . . .
C5 C6 C11 C10 -178.7(4) . . . .
C6 C5 C12 C1 -178.8(5) . . . 2_765
C6 C5 C12 C13 0.1(9) . . . .
C6 C7 C8 C9 -0.6(7) . . . .
C7 C6 C11 S1 179.3(4) . . . .
C7 C6 C11 C10 0.9(7) . . . .
C7 C8 C9 C10 0.5(8) . . . .
C8 C9 C10 C11 0.3(7) . . . .
C9 C10 C11 S1 -179.2(4) . . . .
C9 C10 C11 C6 -1.0(7) . . . .
C11 S1 C4 C3 -179.1(5) . . . .
C11 S1 C4 C5 -0.3(4) . . . .
C11 C6 C7 C8 -0.1(7) . . . .
C12 C1 C2 C3 178.9(5) 2_765 . . .
C12 C5 C6 C7 -1.5(10) . . . .
C12 C5 C6 C11 178.2(5) . . . .
C14 Si1 C15 C16 55.1(4) . . . .
C14 Si1 C15 C17 -69.5(4) . . . .
C14 Si1 C18 C19 -164.1(5) . . . .
C14 Si1 C18 C20 50.7(6) . . . .
C14 Si1 C21 C22 179.4(4) . . . .
C14 Si1 C21 C23 -52.5(5) . . . .
C15 Si1 C18 C19 -48.3(6) . . . .
C15 Si1 C18 C20 166.5(5) . . . .
C15 Si1 C21 C22 62.1(5) . . . .
C15 Si1 C21 C23 -169.8(4) . . . .
C18 Si1 C15 C16 -58.4(5) . . . .
C18 Si1 C15 C17 177.0(4) . . . .
C18 Si1 C21 C22 -64.5(5) . . . .
C18 Si1 C21 C23 63.7(5) . . . .
C21 Si1 C15 C16 172.1(4) . . . .
C21 Si1 C15 C17 47.4(5) . . . .
C21 Si1 C18 C19 78.0(6) . . . .
C21 Si1 C18 C20 -67.2(6) . . . .
